data_1565100
loop_
_publ_author_name
'Yamamoto, H.'
'Aizawa, H.'
'Yamada, I.'
'Toda, K.'
'Tanaka, A.'
'Azuma, M.'
'Sakai, Y.'
'Nishikubo, T.'
'Kimura, H.'

_publ_section_title
;
 Crystal structures and electronic states of high-pressure synthesized
 (1-x)PbVO3-xBiCrO3 solid solutions : 7/8PbVO3-1/8BiCrO3 cubic phase at
 700 C
;
_journal_name_full 'Journal of Asian Ceramic Societies'
_journal_page_first 1147
_journal_page_last 1153
_journal_paper_doi 10.1080/21870764.2021.1944556
_journal_volume 9
_journal_year 2021
_chemical_formula_sum 'Bi0.125 Cr0.125 O3 Pb0.875 V0.875'
_chemical_name_common '7/8PbVO3-1/8BiCrO3 at 700 C'
_space_group_IT_number 221
_space_group_name_Hall '-P 4 2 3'
_space_group_name_H-M_alt 'P m -3 m'
_cell_angle_alpha 90.000000
_cell_angle_beta 90.000000
_cell_angle_gamma 90.000000
_cell_formula_units_Z 1
_cell_length_a 3.93870(10)
_cell_length_b 3.93870(10)
_cell_length_c 3.93870(10)
_cell_volume 61.102(3)
_diffrn_ambient_pressure 100
_diffrn_ambient_temperature 973
_cod_data_source_file PbVO3-BiCrO3-cubic-700C.cif
_cod_data_source_block PbVO3-cubic-700C
_cod_original_formula_sum 'Pb0.875 Bi0.125 V0.875 Cr0.125 O3'
_cod_database_code 1565100

loop_
_space_group_symop_id
_space_group_symop_operation_xyz
1 x,y,z
2 -x,-y,-z
3 -x,-y,z
4 x,y,-z
5 -x,y,-z
6 x,-y,z
7 x,-y,-z
8 -x,y,z
9 z,x,y
10 -z,-x,-y
11 z,-x,-y
12 -z,x,y
13 -z,-x,y
14 z,x,-y
15 -z,x,-y
16 z,-x,y
17 y,z,x
18 -y,-z,-x
19 -y,z,-x
20 y,-z,x
21 y,-z,-x
22 -y,z,x
23 -y,-z,x
24 y,z,-x
25 y,x,-z
26 -y,-x,z
27 -y,-x,-z
28 y,x,z
29 y,-x,z
30 -y,x,-z
31 -y,x,z
32 y,-x,-z
33 x,z,-y
34 -x,-z,y
35 -x,z,y
36 x,-z,-y
37 -x,-z,-y
38 x,z,y
39 x,-z,y
40 -x,z,-y
41 z,y,-x
42 -z,-y,x
43 z,-y,x
44 -z,y,-x
45 -z,y,x
46 z,-y,-x
47 -z,-y,-x
48 z,y,x

loop_
_atom_site_label
_atom_site_occupancy
_atom_site_fract_x
_atom_site_fract_y
_atom_site_fract_z
_atom_site_adp_type
_atom_site_U_iso_or_equiv
_atom_site_type_symbol
PbBi 0.875 0.000000 0.000000 0.000000 Uiso 0.0098(2) Pb
BiPb 0.125 0.000000 0.000000 0.000000 Uiso 0.0098(2) Bi
VCr 0.875 0.500000 0.500000 0.500000 Uiso 0.0019(9) V
CrV 0.125 0.500000 0.500000 0.500000 Uiso 0.0019(9) Cr
O1 1.0 0.500000 0.000000 0.500000 Uiso 0.005(2) O
